data_1565227
loop_
_publ_author_name
'Li, Peng-Fei'
'Ai, Yong'
'Zeng, Yu-Ling'
'Liu, Jun-Chao'
'Xu, Zhe-Kun'
'Wang, Zhong-Xia'

_publ_section_title
;
 Highest-Tc single-component homochiral organic ferroelectrics
;
_journal_issue 3
_journal_name_full 'Chemical Science'
_journal_page_first 657
_journal_page_last 664
_journal_paper_doi 10.1039/D1SC04322F
_journal_volume 13
_journal_year 2022
_chemical_absolute_configuration S
_chemical_formula_moiety 'C10 H15 N O2 S'
_chemical_formula_sum 'C10 H15 N O2 S'
_chemical_formula_weight 213.29
_chemical_name_systematic S-CSAI
_space_group_crystal_system monoclinic
_space_group_IT_number 4
_space_group_name_Hall 'P 2yb'
_space_group_name_H-M_alt 'P 1 21 1'
_atom_sites_solution_hydrogens geom
_audit_creation_method SHELXL-2014/7
_audit_update_record
;
2021-06-01 deposited with the CCDC.	2021-11-15 downloaded from the CCDC.
;
_cell_angle_alpha 90
_cell_angle_beta 94.727(5)
_cell_angle_gamma 90
_cell_formula_units_Z 2
_cell_length_a 7.7253(5)
_cell_length_b 7.7557(4)
_cell_length_c 9.0549(5)
_cell_measurement_reflns_used 3141
_cell_measurement_temperature 298(2)
_cell_measurement_theta_max 29.4680
_cell_measurement_theta_min 2.2520
_cell_volume 540.68(5)
_computing_structure_refinement 'SHELXL-2014/7 (Sheldrick, 2014)'
_diffrn_ambient_temperature 298(2)
_diffrn_measured_fraction_theta_full 0.999
_diffrn_measured_fraction_theta_max 0.783
_diffrn_measurement_device_type 'XtaLAB Synergy R, DW system, HyPix'
_diffrn_radiation_type MoK\a
_diffrn_radiation_wavelength 0.71073
_diffrn_reflns_av_R_equivalents 0.0182
_diffrn_reflns_av_unetI/netI 0.0294
_diffrn_reflns_Laue_measured_fraction_full 0.999
_diffrn_reflns_Laue_measured_fraction_max 0.783
_diffrn_reflns_limit_h_max 9
_diffrn_reflns_limit_h_min -9
_diffrn_reflns_limit_k_max 10
_diffrn_reflns_limit_k_min -10
_diffrn_reflns_limit_l_max 12
_diffrn_reflns_limit_l_min -11
_diffrn_reflns_number 4641
_diffrn_reflns_point_group_measured_fraction_full 0.928
_diffrn_reflns_point_group_measured_fraction_max 0.699
_diffrn_reflns_theta_full 25.242
_diffrn_reflns_theta_max 30.946
_diffrn_reflns_theta_min 2.257
_exptl_absorpt_coefficient_mu 0.274
_exptl_crystal_colour colorless
_exptl_crystal_density_diffrn 1.310
_exptl_crystal_description block
_exptl_crystal_F_000 228
_refine_diff_density_max 0.208
_refine_diff_density_min -0.247
_refine_diff_density_rms 0.038
_refine_ls_abs_structure_details
;
 Flack x determined using 730 quotients [(I+)-(I-)]/[(I+)+(I-)]
 (Parsons, Flack and Wagner, Acta Cryst. B69 (2013) 249-259).
;
_refine_ls_abs_structure_Flack 0.02(5)
_refine_ls_extinction_method none
_refine_ls_goodness_of_fit_ref 1.054
_refine_ls_hydrogen_treatment constr
_refine_ls_matrix_type full
_refine_ls_number_parameters 129
_refine_ls_number_reflns 2392
_refine_ls_number_restraints 1
_refine_ls_restrained_S_all 1.054
_refine_ls_R_factor_all 0.0453
_refine_ls_R_factor_gt 0.0355
_refine_ls_shift/su_max 0.000
_refine_ls_shift/su_mean 0.000
_refine_ls_structure_factor_coef Fsqd
_refine_ls_weighting_details 'w=1/[\s^2^(Fo^2^)+(0.0540P)^2^+0.0092P] where P=(Fo^2^+2Fc^2^)/3'
_refine_ls_weighting_scheme calc
_refine_ls_wR_factor_gt 0.0920
_refine_ls_wR_factor_ref 0.0962
_reflns_Friedel_coverage 0.674
_reflns_Friedel_fraction_full 0.845
_reflns_Friedel_fraction_max 0.603
_reflns_number_gt 1978
_reflns_number_total 2392
_reflns_threshold_expression 'I > 2\s(I)'
_cod_data_source_file d1sc04322f2.cif
_cod_data_source_block 1_CCDC1
_cod_depositor_comments 'Adding full bibliography for 1565226--1565230.cif.'
_cod_original_sg_symbol_H-M 'P 21'
_cod_database_code 1565227
_shelx_shelxl_version_number 2014/7
_shelx_space_group_comment
;
The symmetry employed for this shelxl refinement is uniquely defined
by the following loop, which should always be used as a source of
symmetry information in preference to the above space-group names.
They are only intended as comments.
;

loop_
_space_group_symop_operation_xyz
'x, y, z'
'-x, y+1/2, -z'

loop_
_atom_site_label
_atom_site_type_symbol
_atom_site_fract_x
_atom_site_fract_y
_atom_site_fract_z
_atom_site_U_iso_or_equiv
_atom_site_adp_type
_atom_site_occupancy
_atom_site_site_symmetry_order
_atom_site_calc_flag
_atom_site_refinement_flags_posn
_atom_site_refinement_flags_adp
_atom_site_refinement_flags_occupancy
_atom_site_disorder_assembly
_atom_site_disorder_group
S1 S 0.28780(8) 0.03965(9) 0.40240(6) 0.0475(2) Uani 1 1 d . . . . .
C1 C 0.4121(3) 0.0329(5) 0.5791(3) 0.0479(5) Uani 1 1 d . . . . .
H1A H 0.4999 -0.0567 0.5814 0.057 Uiso 1 1 calc R U . . .
H1B H 0.4678 0.1428 0.6022 0.057 Uiso 1 1 calc R U . . .
O1 O 0.3047(4) -0.1193(3) 0.3238(3) 0.0709(7) Uani 1 1 d . . . . .
N1 N 0.0881(3) 0.0491(5) 0.4623(2) 0.0542(5) Uani 1 1 d . . . . .
O2 O 0.3167(4) 0.1961(3) 0.3242(3) 0.0669(7) Uani 1 1 d . . . . .
C7 C 0.1028(3) 0.0272(4) 0.6021(3) 0.0460(5) Uani 1 1 d . . . . .
C6 C -0.0306(4) 0.0339(6) 0.7132(3) 0.0640(7) Uani 1 1 d . . . . .
H6A H -0.1154 -0.0579 0.6973 0.077 Uiso 1 1 calc R U . . .
H6B H -0.0898 0.1442 0.7114 0.077 Uiso 1 1 calc R U . . .
C3 C 0.2635(4) -0.1953(4) 0.7417(4) 0.0567(8) Uani 1 1 d . . . . .
H3A H 0.2189 -0.2716 0.6626 0.068 Uiso 1 1 calc R U . . .
H3B H 0.3761 -0.2372 0.7817 0.068 Uiso 1 1 calc R U . . .
C2 C 0.2763(4) -0.0069(3) 0.6852(3) 0.0449(6) Uani 1 1 d . . . . .
C5 C 0.0852(5) 0.0081(5) 0.8577(4) 0.0673(10) Uani 1 1 d . . . . .
H5 H 0.0330 0.0483 0.9465 0.081 Uiso 1 1 calc R U . . .
C4 C 0.1373(5) -0.1833(5) 0.8627(4) 0.0710(10) Uani 1 1 d . . . . .
H4A H 0.1936 -0.2142 0.9587 0.085 Uiso 1 1 calc R U . . .
H4B H 0.0372 -0.2572 0.8408 0.085 Uiso 1 1 calc R U . . .
C9 C 0.4081(6) 0.0738(6) 0.9464(4) 0.0825(13) Uani 1 1 d . . . . .
H9A H 0.5128 0.1200 0.9119 0.124 Uiso 1 1 calc R U . . .
H9B H 0.4226 -0.0473 0.9653 0.124 Uiso 1 1 calc R U . . .
H9C H 0.3834 0.1314 1.0362 0.124 Uiso 1 1 calc R U . . .
C8 C 0.2572(5) 0.1016(4) 0.8282(3) 0.0552(8) Uani 1 1 d . . . . .
C10 C 0.2347(6) 0.2955(4) 0.7970(5) 0.0792(12) Uani 1 1 d . . . . .
H10A H 0.1939 0.3514 0.8821 0.119 Uiso 1 1 calc R U . . .
H10B H 0.1520 0.3120 0.7131 0.119 Uiso 1 1 calc R U . . .
H10C H 0.3443 0.3443 0.7762 0.119 Uiso 1 1 calc R U . . .

loop_
_atom_site_aniso_label
_atom_site_aniso_U_11
_atom_site_aniso_U_22
_atom_site_aniso_U_33
_atom_site_aniso_U_23
_atom_site_aniso_U_13
_atom_site_aniso_U_12
S1 0.0512(3) 0.0475(3) 0.0436(3) 0.0003(4) 0.0022(2) -0.0042(4)
C1 0.0397(12) 0.0508(13) 0.0523(13) 0.0012(17) -0.0018(9) -0.0007(16)
O1 0.086(2) 0.0639(16) 0.0624(16) -0.0176(13) 0.0045(14) -0.0048(14)
N1 0.0440(12) 0.0603(12) 0.0563(12) 0.0043(15) -0.0070(9) -0.0015(14)
O2 0.0749(18) 0.0654(15) 0.0605(16) 0.0193(13) 0.0060(14) -0.0099(13)
C7 0.0409(12) 0.0428(13) 0.0536(13) 0.0035(15) 0.0003(10) -0.0001(13)
C6 0.0460(15) 0.0714(17) 0.0762(18) 0.009(2) 0.0144(13) 0.0058(19)
C3 0.060(2) 0.0426(16) 0.066(2) 0.0077(14) -0.0031(16) 0.0011(12)
C2 0.0441(15) 0.0473(17) 0.0426(13) 0.0011(10) 0.0004(11) -0.0002(9)
C5 0.070(2) 0.077(3) 0.0576(16) -0.0008(17) 0.0224(15) 0.0010(16)
C4 0.077(2) 0.072(2) 0.064(2) 0.0196(17) 0.0087(18) -0.0096(17)
C9 0.097(3) 0.097(4) 0.0500(17) -0.007(2) -0.0128(18) -0.011(2)
C8 0.068(2) 0.0527(15) 0.0450(15) -0.0051(12) 0.0039(14) -0.0025(12)
C10 0.100(3) 0.051(2) 0.086(3) -0.0180(19) 0.011(2) 0.0025(17)

loop_
_atom_type_symbol
_atom_type_description
_atom_type_scat_dispersion_real
_atom_type_scat_dispersion_imag
_atom_type_scat_source
C C 0.0033 0.0016 'International Tables Vol C Tables 4.2.6.8 and 6.1.1.4'
H H 0.0000 0.0000 'International Tables Vol C Tables 4.2.6.8 and 6.1.1.4'
N N 0.0061 0.0033 'International Tables Vol C Tables 4.2.6.8 and 6.1.1.4'
O O 0.0106 0.0060 'International Tables Vol C Tables 4.2.6.8 and 6.1.1.4'
S S 0.1246 0.1234 'International Tables Vol C Tables 4.2.6.8 and 6.1.1.4'

loop_
_geom_angle_atom_site_label_1
_geom_angle_atom_site_label_2
_geom_angle_atom_site_label_3
_geom_angle
_geom_angle_site_symmetry_1
_geom_angle_site_symmetry_3
_geom_angle_publ_flag
O2 S1 O1 117.30(12) . . ?
O2 S1 N1 107.92(16) . . ?
O1 S1 N1 108.76(16) . . ?
O2 S1 C1 111.79(16) . . ?
O1 S1 C1 110.66(17) . . ?
N1 S1 C1 98.70(11) . . ?
C2 C1 S1 102.93(16) . . ?
C7 N1 S1 107.82(18) . . ?
N1 C7 C6 130.7(2) . . ?
N1 C7 C2 121.6(2) . . ?
C6 C7 C2 107.7(2) . . ?
C7 C6 C5 100.5(2) . . ?
C4 C3 C2 103.9(2) . . ?
C7 C2 C1 106.4(2) . . ?
C7 C2 C3 104.6(2) . . ?
C1 C2 C3 117.9(3) . . ?
C7 C2 C8 100.3(2) . . ?
C1 C2 C8 122.4(2) . . ?
C3 C2 C8 102.7(2) . . ?
C6 C5 C4 106.5(3) . . ?
C6 C5 C8 103.8(3) . . ?
C4 C5 C8 103.3(3) . . ?
C3 C4 C5 102.7(2) . . ?
C9 C8 C10 109.5(3) . . ?
C9 C8 C5 115.2(3) . . ?
C10 C8 C5 113.7(3) . . ?
C9 C8 C2 112.7(3) . . ?
C10 C8 C2 113.0(3) . . ?
C5 C8 C2 91.8(2) . . ?

loop_
_geom_bond_atom_site_label_1
_geom_bond_atom_site_label_2
_geom_bond_distance
_geom_bond_site_symmetry_2
_geom_bond_publ_flag
S1 O2 1.431(2) . ?
S1 O1 1.435(2) . ?
S1 N1 1.679(2) . ?
S1 C1 1.798(2) . ?
C1 C2 1.511(3) . ?
N1 C7 1.273(3) . ?
C7 C6 1.499(3) . ?
C7 C2 1.505(4) . ?
C6 C5 1.536(5) . ?
C3 C4 1.528(5) . ?
C3 C2 1.555(4) . ?
C2 C8 1.562(4) . ?
C5 C4 1.537(5) . ?
C5 C8 1.555(5) . ?
C9 C8 1.531(5) . ?
C8 C10 1.538(4) . ?
